data_9005575
loop_
_publ_author_name
'Sarp, H.'
'Pushcharovsky, D. Y.'
'MacLean, E. J.'
'Teat, S. J.'
'Zubkova, N. V.'

_publ_section_title
;
 Tillmannsite, (Ag3Hg)(V,As)O4, a new mineral: its description and
 crystal structure
;
_journal_name_full 'European Journal of Mineralogy'
_journal_page_first 177
_journal_page_last 180
_journal_paper_doi 10.1127/0935-1221/2003/0015-0177
_journal_volume 15
_journal_year 2003
_chemical_formula_sum 'Ag3.01 As0.36 Hg0.99 O4 V0.68'
_chemical_name_mineral Tillmannsite
_space_group_IT_number 82
_symmetry_space_group_name_Hall 'I -4'
_symmetry_space_group_name_H-M 'I -4'
_cell_angle_alpha 90
_cell_angle_beta 90
_cell_angle_gamma 90
_cell_length_a 7.727
_cell_length_b 7.727
_cell_length_c 4.648
_cell_formula_units_Z 2
_cell_volume 277.516
_database_code_amcsd 0006963
_exptl_crystal_density_diffrn 7.765
_cod_original_formula_sum '(Ag3.01 Hg.99) V.68 As.36 O4'
_cod_database_code 9005575

loop_
_space_group_symop_operation_xyz
x,y,z
1/2+x,1/2+y,1/2+z
y,-x,-z
1/2+y,1/2-x,1/2-z
-x,-y,z
1/2-x,1/2-y,1/2+z
-y,x,-z
1/2-y,1/2+x,1/2-z

loop_
_atom_site_label
_atom_site_fract_x
_atom_site_fract_y
_atom_site_fract_z
_atom_site_occupancy
_atom_site_U_iso_or_equiv
Ag 0.57070 0.66240 0.28960 0.75250 0.02546
Hg 0.57070 0.66240 0.28960 0.24750 0.02546
V 0.50000 0.00000 0.75000 0.68000 0.01900
As 0.50000 0.00000 0.75000 0.36000 0.01900
O 0.65900 0.91590 0.54800 1.00000 0.02280

loop_
_cod_related_entry_id
_cod_related_entry_database
_cod_related_entry_code
1 AMCSD 0006963
